data_7230973
loop_
_publ_author_name
'Sun, Jing'
'Zhang, Yu'
'Yan, Chao-Guo'

_publ_section_title
;
 Tandem four-component reaction for efficient synthesis of
 dihydrothiophene with substituted amino acid ethyl esters
;
_journal_issue 40
_journal_name_full 'RSC Advances'
_journal_page_first 22498
_journal_paper_doi 10.1039/C8RA03605E
_journal_volume 8
_journal_year 2018
_chemical_absolute_configuration ad
_chemical_formula_moiety 'C26 H28 N4 O5 S'
_chemical_formula_sum 'C26 H28 N4 O5 S'
_chemical_formula_weight 508.58
_space_group_crystal_system orthorhombic
_space_group_IT_number 18
_space_group_name_Hall 'P 2 2ab'
_space_group_name_H-M_alt 'P 21 21 2'
_symmetry_space_group_name_Hall 'P 2 2ab'
_symmetry_space_group_name_H-M 'P 21 21 2'
_atom_sites_solution_hydrogens geom
_audit_creation_method SHELXL-2014/7
_audit_update_record
;
2018-02-14 deposited with the CCDC.
2018-06-13 downloaded from the CCDC.
;
_cell_angle_alpha 90
_cell_angle_beta 90
_cell_angle_gamma 90
_cell_formula_units_Z 4
_cell_length_a 17.559
_cell_length_b 17.5588(13)
_cell_length_c 8.3081(6)
_cell_measurement_reflns_used 4278
_cell_measurement_temperature 296(2)
_cell_measurement_theta_max 22.35
_cell_measurement_theta_min 2.32
_cell_volume 2561.5(3)
_computing_structure_refinement 'SHELXL-2014/7 (Sheldrick, 2014)'
_diffrn_ambient_temperature 296(2)
_diffrn_measured_fraction_theta_full 0.891
_diffrn_measured_fraction_theta_max 0.900
_diffrn_measurement_device_type 'CCD area detector'
_diffrn_measurement_method 'phi and omega scans'
_diffrn_radiation_source 'fine-focus sealed tube'
_diffrn_radiation_type MoK\a
_diffrn_radiation_wavelength 0.71073
_diffrn_reflns_av_R_equivalents 0.1632
_diffrn_reflns_av_unetI/netI 0.1896
_diffrn_reflns_Laue_measured_fraction_full 0.891
_diffrn_reflns_Laue_measured_fraction_max 0.900
_diffrn_reflns_limit_h_max 21
_diffrn_reflns_limit_h_min -21
_diffrn_reflns_limit_k_max 21
_diffrn_reflns_limit_k_min -17
_diffrn_reflns_limit_l_max 10
_diffrn_reflns_limit_l_min -8
_diffrn_reflns_number 20711
_diffrn_reflns_point_group_measured_fraction_full 0.905
_diffrn_reflns_point_group_measured_fraction_max 0.913
_diffrn_reflns_theta_full 25.242
_diffrn_reflns_theta_max 25.991
_diffrn_reflns_theta_min 2.320
_exptl_absorpt_coefficient_mu 0.170
_exptl_absorpt_correction_T_max 0.967
_exptl_absorpt_correction_T_min 0.960
_exptl_absorpt_correction_type multi-scan
_exptl_absorpt_process_details sadabs
_exptl_crystal_colour colorless
_exptl_crystal_density_diffrn 1.319
_exptl_crystal_description block
_exptl_crystal_F_000 1072
_exptl_crystal_size_max 0.240
_exptl_crystal_size_mid 0.220
_exptl_crystal_size_min 0.200
_refine_diff_density_max 0.231
_refine_diff_density_min -0.176
_refine_diff_density_rms 0.044
_refine_ls_abs_structure_details
;
 Flack x determined using 761 quotients [(I+)-(I-)]/[(I+)+(I-)]
 (Parsons, Flack and Wagner, Acta Cryst. B69 (2013) 249-259).
;
_refine_ls_abs_structure_Flack 0.05(10)
_refine_ls_extinction_method none
_refine_ls_goodness_of_fit_ref 0.917
_refine_ls_hydrogen_treatment constr
_refine_ls_matrix_type full
_refine_ls_number_parameters 327
_refine_ls_number_reflns 4614
_refine_ls_number_restraints 31
_refine_ls_restrained_S_all 0.956
_refine_ls_R_factor_all 0.1454
_refine_ls_R_factor_gt 0.0606
_refine_ls_shift/su_max 0.001
_refine_ls_shift/su_mean 0.000
_refine_ls_structure_factor_coef Fsqd
_refine_ls_weighting_details 'w=1/[\s^2^(Fo^2^)+(0.0183P)^2^] where P=(Fo^2^+2Fc^2^)/3'
_refine_ls_weighting_scheme calc
_refine_ls_wR_factor_gt 0.0965
_refine_ls_wR_factor_ref 0.1157
_reflns_Friedel_coverage 0.784
_reflns_Friedel_fraction_full 0.924
_reflns_Friedel_fraction_max 0.931
_reflns_number_gt 2499
_reflns_number_total 4614
_reflns_threshold_expression 'I > 2\s(I)'
_cod_data_source_file c8ra03605e2.cif
_cod_data_source_block 2l
_cod_database_code 7230973
_shelx_shelxl_version_number 2014/7
_shelx_space_group_comment
;
The symmetry employed for this shelxl refinement is uniquely defined
by the following loop, which should always be used as a source of
symmetry information in preference to the above space-group names.
They are only intended as comments.
;
_shelx_estimated_absorpt_t_min 0.960
_shelx_estimated_absorpt_t_max 0.967

loop_
_space_group_symop_operation_xyz
'x, y, z'
'-x, -y, z'
'x+1/2, -y+1/2, -z'
'-x+1/2, y+1/2, -z'

loop_
_atom_site_label
_atom_site_type_symbol
_atom_site_fract_x
_atom_site_fract_y
_atom_site_fract_z
_atom_site_U_iso_or_equiv
_atom_site_adp_type
_atom_site_occupancy
_atom_site_site_symmetry_order
_atom_site_calc_flag
_atom_site_refinement_flags_posn
_atom_site_refinement_flags_adp
C1 C 0.2031(3) 0.4212(3) 0.5439(7) 0.0444(15) Uani 1 1 d . .
H1 H 0.2237 0.4614 0.6025 0.053 Uiso 1 1 calc R U
C2 C 0.1248(3) 0.4115(4) 0.5374(7) 0.0552(17) Uani 1 1 d . .
H2 H 0.0933 0.4463 0.5894 0.066 Uiso 1 1 calc R U
C3 C 0.0933(3) 0.3520(4) 0.4562(7) 0.0440(15) Uani 1 1 d . .
C4 C -0.0196(4) 0.2995(4) 0.3426(8) 0.066(2) Uani 1 1 d . .
H4A H -0.0023 0.3124 0.2365 0.099 Uiso 1 1 calc R U
H4B H -0.0738 0.3057 0.3484 0.099 Uiso 1 1 calc R U
H4C H -0.0065 0.2476 0.3658 0.099 Uiso 1 1 calc R U
C5 C 0.1403(3) 0.2996(3) 0.3789(7) 0.0434(15) Uani 1 1 d . .
H5 H 0.1198 0.2578 0.3256 0.052 Uiso 1 1 calc R U
C6 C 0.2180(3) 0.3113(3) 0.3834(7) 0.0429(15) Uani 1 1 d . .
H6 H 0.2493 0.2769 0.3299 0.051 Uiso 1 1 calc R U
C7 C 0.2513(3) 0.3709(3) 0.4627(6) 0.0325(13) Uani 1 1 d . .
C8 C 0.3385(3) 0.3798(3) 0.4643(6) 0.0301(12) Uani 1 1 d . .
H8 H 0.3607 0.3309 0.4966 0.036 Uiso 1 1 calc R U
C9 C 0.3684(3) 0.4403(3) 0.5773(6) 0.0325(13) Uani 1 1 d . .
C10 C 0.3655(3) 0.4323(3) 0.7491(7) 0.0383(14) Uani 1 1 d . .
C11 C 0.3951(3) 0.5038(3) 0.5108(6) 0.0346(12) Uani 1 1 d . .
C12 C 0.3718(3) 0.4012(3) 0.2981(6) 0.0305(12) Uani 1 1 d . .
H12 H 0.3353 0.3881 0.2132 0.037 Uiso 1 1 calc R U
C13 C 0.4488(3) 0.3618(3) 0.2652(6) 0.0290(12) Uani 1 1 d . .
C14 C 0.5352(3) 0.3304(3) 0.0364(7) 0.0335(13) Uani 1 1 d . .
C15 C 0.8555(3) 0.3172(4) -0.0743(9) 0.0562(18) Uani 1 1 d . .
H15 H 0.8870 0.2932 0.0001 0.067 Uiso 1 1 calc R U
C16 C 0.8824(4) 0.3311(4) -0.2260(9) 0.0649(19) Uani 1 1 d . .
H16 H 0.9318 0.3173 -0.2535 0.078 Uiso 1 1 calc R U
C17 C 0.8356(4) 0.3659(4) -0.3389(9) 0.0654(19) Uani 1 1 d . .
H17 H 0.8532 0.3756 -0.4424 0.078 Uiso 1 1 calc R U
C18 C 0.7630(4) 0.3858(4) -0.2951(11) 0.065(2) Uani 1 1 d . .
H18 H 0.7312 0.4088 -0.3703 0.078 Uiso 1 1 calc R U
C19 C 0.7366(4) 0.3726(4) -0.1447(10) 0.058(2) Uani 1 1 d . .
H19 H 0.6871 0.3870 -0.1186 0.070 Uiso 1 1 calc R U
C20 C 0.7816(3) 0.3383(4) -0.0284(8) 0.0507(17) Uani 1 1 d . .
C21 C 0.7526(4) 0.3251(4) 0.1401(9) 0.064(2) Uani 1 1 d . .
H21A H 0.7167 0.3651 0.1669 0.077 Uiso 1 1 calc R U
H21B H 0.7950 0.3289 0.2145 0.077 Uiso 1 1 calc R U
C22 C 0.7137(3) 0.2480(4) 0.1636(7) 0.0528(17) Uani 1 1 d . .
H22A H 0.7486 0.2079 0.1316 0.063 Uiso 1 1 calc R U
H22B H 0.7024 0.2411 0.2769 0.063 Uiso 1 1 calc R U
C23 C 0.6406(3) 0.2402(3) 0.0676(7) 0.0372(14) Uani 1 1 d . .
H23 H 0.6515 0.2571 -0.0424 0.045 Uiso 1 1 calc R U
C24 C 0.6107(4) 0.1602(4) 0.0571(8) 0.0591(15) Uani 1 1 d . U
C25 C 0.6420(6) 0.0311(4) 0.0147(11) 0.102(2) Uani 1 1 d . U
H25A H 0.6851 0.0004 0.0484 0.122 Uiso 1 1 calc R U
H25B H 0.6007 0.0219 0.0897 0.122 Uiso 1 1 calc R U
C26 C 0.6189(6) 0.0078(5) -0.1428(9) 0.116(3) Uani 1 1 d . U
H26A H 0.5742 0.0356 -0.1739 0.175 Uiso 1 1 calc R U
H26B H 0.6077 -0.0457 -0.1422 0.175 Uiso 1 1 calc R U
H26C H 0.6591 0.0178 -0.2180 0.175 Uiso 1 1 calc R U
N1 N 0.3622(3) 0.4294(3) 0.8847(6) 0.0591(16) Uani 1 1 d . .
N2 N 0.4223(3) 0.5669(3) 0.5800(6) 0.0458(12) Uani 1 1 d . .
H2A H 0.4243 0.5702 0.6832 0.055 Uiso 1 1 calc R U
H2B H 0.4378 0.6041 0.5214 0.055 Uiso 1 1 calc R U
N3 N 0.4703(2) 0.3624(3) 0.1086(5) 0.0332(11) Uani 1 1 d . .
H3 H 0.4399 0.3858 0.0442 0.040 Uiso 1 1 calc R U
N4 N 0.5813(2) 0.2909(3) 0.1326(5) 0.0393(12) Uani 1 1 d . .
H4 H 0.5762 0.2950 0.2352 0.047 Uiso 1 1 calc R U
O1 O 0.0156(2) 0.3478(3) 0.4559(5) 0.0700(14) Uani 1 1 d . .
O2 O 0.4863(2) 0.3339(2) 0.3726(4) 0.0380(9) Uani 1 1 d . .
O3 O 0.5443(2) 0.3409(2) -0.1072(5) 0.0483(10) Uani 1 1 d . .
O4 O 0.5456(3) 0.1433(3) 0.0812(8) 0.0981(17) Uani 1 1 d . U
O5 O 0.6631(3) 0.1111(3) 0.0213(6) 0.0783(14) Uani 1 1 d . U
S1 S 0.38826(8) 0.50348(9) 0.29922(16) 0.0412(4) Uani 1 1 d . .

loop_
_atom_site_aniso_label
_atom_site_aniso_U_11
_atom_site_aniso_U_22
_atom_site_aniso_U_33
_atom_site_aniso_U_23
_atom_site_aniso_U_13
_atom_site_aniso_U_12
C1 0.031(3) 0.052(4) 0.051(4) -0.016(3) 0.001(3) -0.005(3)
C2 0.037(4) 0.065(4) 0.063(4) -0.022(4) 0.004(3) 0.009(3)
C3 0.030(4) 0.064(4) 0.039(3) -0.009(3) 0.006(3) -0.003(3)
C4 0.042(4) 0.097(5) 0.060(5) -0.006(4) -0.006(3) -0.011(3)
C5 0.032(4) 0.054(4) 0.044(4) -0.005(3) 0.000(3) -0.009(3)
C6 0.044(4) 0.036(3) 0.048(4) -0.008(3) 0.006(3) 0.000(3)
C7 0.034(3) 0.034(3) 0.030(3) 0.000(3) 0.003(2) 0.001(2)
C8 0.031(3) 0.031(3) 0.029(3) 0.002(2) 0.006(2) 0.004(2)
C9 0.024(3) 0.051(4) 0.023(3) 0.003(3) 0.004(2) 0.004(2)
C10 0.021(3) 0.050(4) 0.045(4) 0.007(3) -0.005(3) 0.005(2)
C11 0.033(3) 0.039(3) 0.032(3) -0.004(3) 0.008(2) 0.010(3)
C12 0.023(3) 0.042(3) 0.026(3) 0.002(2) 0.000(2) 0.001(2)
C13 0.031(3) 0.031(3) 0.024(3) 0.002(2) -0.002(2) 0.001(2)
C14 0.034(3) 0.039(3) 0.028(3) -0.004(3) 0.003(3) 0.000(2)
C15 0.038(4) 0.063(4) 0.067(5) -0.007(3) -0.010(3) 0.013(3)
C16 0.038(4) 0.065(4) 0.091(6) -0.016(4) 0.003(4) 0.002(3)
C17 0.053(5) 0.057(4) 0.086(6) -0.003(4) 0.007(4) -0.009(4)
C18 0.046(4) 0.050(4) 0.099(6) 0.026(4) -0.007(4) -0.003(3)
C19 0.033(4) 0.043(4) 0.098(6) 0.006(4) 0.006(4) 0.007(3)
C20 0.036(4) 0.041(4) 0.075(5) -0.010(3) -0.002(3) -0.003(3)
C21 0.042(4) 0.072(5) 0.079(6) -0.027(4) -0.008(3) 0.008(3)
C22 0.040(4) 0.074(5) 0.045(4) -0.001(3) -0.005(3) 0.020(3)
C23 0.030(3) 0.046(4) 0.037(3) 0.003(3) 0.010(3) 0.013(2)
C24 0.060(4) 0.054(3) 0.063(4) 0.006(3) 0.020(4) 0.011(3)
C25 0.164(7) 0.052(4) 0.090(5) -0.001(4) -0.018(5) 0.015(4)
C26 0.191(7) 0.069(5) 0.089(5) -0.003(4) -0.019(5) 0.006(5)
N1 0.056(4) 0.093(5) 0.028(3) 0.014(3) -0.003(3) 0.003(3)
N2 0.046(3) 0.051(3) 0.040(3) -0.004(2) 0.010(2) -0.010(2)
N3 0.024(2) 0.050(3) 0.026(3) 0.000(2) -0.0002(18) 0.0109(19)
N4 0.037(3) 0.055(3) 0.026(3) 0.003(2) 0.003(2) 0.019(2)
O1 0.026(3) 0.112(4) 0.073(3) -0.031(3) 0.008(2) -0.014(2)
O2 0.039(2) 0.049(2) 0.026(2) 0.0019(16) 0.0000(18) 0.0106(18)
O3 0.038(2) 0.073(3) 0.034(3) 0.006(2) 0.0066(18) 0.0140(19)
O4 0.077(3) 0.076(3) 0.142(4) -0.006(3) 0.032(3) -0.008(3)
O5 0.087(3) 0.051(3) 0.097(4) -0.008(2) 0.007(3) 0.025(3)
S1 0.0496(9) 0.0388(8) 0.0352(8) 0.0076(7) 0.0106(7) 0.0081(7)

loop_
_atom_type_symbol
_atom_type_description
_atom_type_scat_dispersion_real
_atom_type_scat_dispersion_imag
_atom_type_scat_source
C C 0.0033 0.0016 'International Tables Vol C Tables 4.2.6.8 and 6.1.1.4'
H H 0.0000 0.0000 'International Tables Vol C Tables 4.2.6.8 and 6.1.1.4'
N N 0.0061 0.0033 'International Tables Vol C Tables 4.2.6.8 and 6.1.1.4'
O O 0.0106 0.0060 'International Tables Vol C Tables 4.2.6.8 and 6.1.1.4'
S S 0.1246 0.1234 'International Tables Vol C Tables 4.2.6.8 and 6.1.1.4'

loop_
_geom_angle_atom_site_label_1
_geom_angle_atom_site_label_2
_geom_angle_atom_site_label_3
_geom_angle
C2 C1 C7 120.3(5)
C2 C1 H1 119.9
C7 C1 H1 119.9
C3 C2 C1 121.1(6)
C3 C2 H2 119.5
C1 C2 H2 119.5
C2 C3 O1 116.6(5)
C2 C3 C5 119.6(5)
O1 C3 C5 123.8(5)
O1 C4 H4A 109.5
O1 C4 H4B 109.5
H4A C4 H4B 109.5
O1 C4 H4C 109.5
H4A C4 H4C 109.5
H4B C4 H4C 109.5
C6 C5 C3 118.4(5)
C6 C5 H5 120.8
C3 C5 H5 120.8
C7 C6 C5 123.3(5)
C7 C6 H6 118.4
C5 C6 H6 118.4
C6 C7 C1 117.3(5)
C6 C7 C8 120.4(5)
C1 C7 C8 122.3(5)
C9 C8 C7 114.9(4)
C9 C8 C12 104.7(4)
C7 C8 C12 113.1(4)
C9 C8 H8 107.9
C7 C8 H8 107.9
C12 C8 H8 107.9
C11 C9 C10 120.4(5)
C11 C9 C8 117.0(4)
C10 C9 C8 122.5(5)
N1 C10 C9 176.9(7)
C9 C11 N2 130.0(5)
C9 C11 S1 112.8(4)
N2 C11 S1 117.2(4)
C13 C12 C8 112.4(4)
C13 C12 S1 107.7(3)
C8 C12 S1 107.2(3)
C13 C12 H12 109.8
C8 C12 H12 109.8
S1 C12 H12 109.8
O2 C13 N3 124.0(5)
O2 C13 C12 121.8(4)
N3 C13 C12 114.3(4)
O3 C14 N4 125.9(5)
O3 C14 N3 117.7(5)
N4 C14 N3 116.4(5)
C16 C15 C20 121.5(6)
C16 C15 H15 119.3
C20 C15 H15 119.3
C15 C16 C17 119.8(6)
C15 C16 H16 120.1
C17 C16 H16 120.1
C18 C17 C16 118.9(7)
C18 C17 H17 120.6
C16 C17 H17 120.6
C19 C18 C17 121.3(7)
C19 C18 H18 119.3
C17 C18 H18 119.3
C18 C19 C20 121.6(6)
C18 C19 H19 119.2
C20 C19 H19 119.2
C19 C20 C15 116.9(7)
C19 C20 C21 121.4(6)
C15 C20 C21 121.6(6)
C20 C21 C22 113.9(6)
C20 C21 H21A 108.8
C22 C21 H21A 108.8
C20 C21 H21B 108.8
C22 C21 H21B 108.8
H21A C21 H21B 107.7
C23 C22 C21 113.0(5)
C23 C22 H22A 109.0
C21 C22 H22A 109.0
C23 C22 H22B 109.0
C21 C22 H22B 109.0
H22A C22 H22B 107.8
N4 C23 C24 109.8(4)
N4 C23 C22 110.6(4)
C24 C23 C22 114.2(5)
N4 C23 H23 107.3
C24 C23 H23 107.3
C22 C23 H23 107.3
O4 C24 O5 123.5(7)
O4 C24 C23 123.7(6)
O5 C24 C23 112.8(6)
C26 C25 O5 112.5(7)
C26 C25 H25A 109.1
O5 C25 H25A 109.1
C26 C25 H25B 109.1
O5 C25 H25B 109.1
H25A C25 H25B 107.8
C25 C26 H26A 109.5
C25 C26 H26B 109.5
H26A C26 H26B 109.5
C25 C26 H26C 109.5
H26A C26 H26C 109.5
H26B C26 H26C 109.5
C11 N2 H2A 120.0
C11 N2 H2B 120.0
H2A N2 H2B 120.0
C13 N3 C14 129.3(5)
C13 N3 H3 115.4
C14 N3 H3 115.4
C14 N4 C23 121.7(4)
C14 N4 H4 119.2
C23 N4 H4 119.2
C3 O1 C4 118.1(5)
C24 O5 C25 118.1(7)
C11 S1 C12 91.1(3)

loop_
_geom_bond_atom_site_label_1
_geom_bond_atom_site_label_2
_geom_bond_distance
C1 C2 1.387(8)
C1 C7 1.396(8)
C1 H1 0.9300
C2 C3 1.362(8)
C2 H2 0.9300
C3 O1 1.367(6)
C3 C5 1.392(8)
C4 O1 1.409(7)
C4 H4A 0.9600
C4 H4B 0.9600
C4 H4C 0.9600
C5 C6 1.380(8)
C5 H5 0.9300
C6 C7 1.369(8)
C6 H6 0.9300
C7 C8 1.540(7)
C8 C9 1.511(7)
C8 C12 1.545(7)
C8 H8 0.9800
C9 C11 1.330(7)
C9 C10 1.435(8)
C10 N1 1.129(6)
C11 N2 1.336(7)
C11 S1 1.762(5)
C12 C13 1.544(7)
C12 S1 1.819(5)
C12 H12 0.9800
C13 O2 1.212(6)
C13 N3 1.354(6)
C14 O3 1.218(6)
C14 N4 1.333(7)
C14 N3 1.404(6)
C15 C16 1.368(10)
C15 C20 1.402(8)
C15 H15 0.9300
C16 C17 1.388(9)
C16 H16 0.9300
C17 C18 1.371(9)
C17 H17 0.9300
C18 C19 1.352(11)
C18 H18 0.9300
C19 C20 1.386(9)
C19 H19 0.9300
C20 C21 1.507(10)
C21 C22 1.529(10)
C21 H21A 0.9700
C21 H21B 0.9700
C22 C23 1.518(8)
C22 H22A 0.9700
C22 H22B 0.9700
C23 N4 1.472(6)
C23 C24 1.502(9)
C23 H23 0.9800
C24 O4 1.197(7)
C24 O5 1.295(7)
C25 C26 1.430(10)
C25 O5 1.454(8)
C25 H25A 0.9700
C25 H25B 0.9700
C26 H26A 0.9600
C26 H26B 0.9600
C26 H26C 0.9600
N2 H2A 0.8600
N2 H2B 0.8600
N3 H3 0.8600
N4 H4 0.8600

loop_
_geom_hbond_atom_site_label_D
_geom_hbond_atom_site_label_H
_geom_hbond_atom_site_label_A
_geom_hbond_distance_DH
_geom_hbond_distance_HA
_geom_hbond_distance_DA
_geom_hbond_angle_DHA
_geom_hbond_site_symmetry_A
N2 H2A O3 0.86 2.40 3.117(6) 140.9 2_666
N2 H2B O2 0.86 2.12 2.929(6) 157.0 2_665
N3 H3 N1 0.86 2.05 2.907(7) 173.4 1_554
N4 H4 O2 0.86 2.07 2.707(5) 130.9 .
